data_4507102
loop_
_publ_author_name
'Adelani, Pius O.'
'Albrecht-Schmitt, Thomas E.'

_publ_section_title
;
 Layered Uranyl Coordination Polymers Rigidly Pillared by Diphosphonates
;
_journal_issue 11
_journal_name_full 'Crystal Growth &amp; Design'
_journal_page_first 5800
_journal_paper_doi 10.1021/cg301387p
_journal_volume 12
_journal_year 2012
_chemical_formula_moiety 'C6 H5 Cs O8 P2 U'
_chemical_formula_sum 'C6 H5 Cs O8 P2 U'
_chemical_formula_weight 637.98
_chemical_name_systematic
; 
 ? 
;
_space_group_IT_number 14
_symmetry_cell_setting monoclinic
_symmetry_space_group_name_Hall '-P 2yn'
_symmetry_space_group_name_H-M 'P 1 21/n 1'
_atom_sites_solution_hydrogens geom
_atom_sites_solution_primary direct
_atom_sites_solution_secondary difmap
_audit_creation_method SHELXL-97
_cell_angle_alpha 90.00
_cell_angle_beta 99.321(2)
_cell_angle_gamma 90.00
_cell_formula_units_Z 4
_cell_length_a 5.5196(7)
_cell_length_b 15.681(2)
_cell_length_c 14.5816(19)
_cell_measurement_reflns_used 4553
_cell_measurement_temperature 100(2)
_cell_measurement_theta_max 27.52
_cell_measurement_theta_min 2.60
_cell_volume 1245.4(3)
_computing_cell_refinement 'Bruker SAINT'
_computing_data_collection 'Bruker APEX2'
_computing_data_reduction 'Bruker SAINT'
_computing_molecular_graphics 'Bruker SHELXTL'
_computing_publication_material 'Bruker SHELXTL'
_computing_structure_refinement 'SHELXL-97 (Sheldrick, 2000)'
_computing_structure_solution 'SHELXS-97 (Sheldrick, 2000)'
_diffrn_ambient_temperature 100(2)
_diffrn_measured_fraction_theta_full 0.997
_diffrn_measured_fraction_theta_max 0.997
_diffrn_measurement_device_type 'Bruker APEX-II CCD'
_diffrn_measurement_method '\f and \w scans'
_diffrn_radiation_monochromator graphite
_diffrn_radiation_source 'fine-focus sealed tube'
_diffrn_radiation_type MoK\a
_diffrn_radiation_wavelength 0.71073
_diffrn_reflns_av_R_equivalents 0.0369
_diffrn_reflns_av_sigmaI/netI 0.0272
_diffrn_reflns_limit_h_max 7
_diffrn_reflns_limit_h_min -7
_diffrn_reflns_limit_k_max 20
_diffrn_reflns_limit_k_min -20
_diffrn_reflns_limit_l_max 18
_diffrn_reflns_limit_l_min -18
_diffrn_reflns_number 14473
_diffrn_reflns_theta_full 27.55
_diffrn_reflns_theta_max 27.55
_diffrn_reflns_theta_min 1.92
_diffrn_standards_number 0
_exptl_absorpt_coefficient_mu 16.198
_exptl_absorpt_correction_T_max 0.7456
_exptl_absorpt_correction_T_min 0.5676
_exptl_absorpt_correction_type numerical
_exptl_absorpt_process_details SHELXPREP
_exptl_crystal_colour yellow
_exptl_crystal_density_diffrn 3.403
_exptl_crystal_density_method 'not measured'
_exptl_crystal_description needle
_exptl_crystal_F_000 1128
_exptl_crystal_size_max 0.035
_exptl_crystal_size_mid 0.018
_exptl_crystal_size_min 0.013
_refine_diff_density_max 1.669
_refine_diff_density_min -0.994
_refine_diff_density_rms 0.176
_refine_ls_extinction_method none
_refine_ls_goodness_of_fit_ref 1.033
_refine_ls_hydrogen_treatment constr
_refine_ls_matrix_type full
_refine_ls_number_parameters 163
_refine_ls_number_reflns 2867
_refine_ls_number_restraints 0
_refine_ls_restrained_S_all 1.033
_refine_ls_R_factor_all 0.0297
_refine_ls_R_factor_gt 0.0218
_refine_ls_shift/su_max 0.002
_refine_ls_shift/su_mean 0.000
_refine_ls_structure_factor_coef Fsqd
_refine_ls_weighting_details 'calc w=1/[\s^2^(Fo^2^)+(0.0167P)^2^+3.7957P] where P=(Fo^2^+2Fc^2^)/3'
_refine_ls_weighting_scheme calc
_refine_ls_wR_factor_gt 0.0445
_refine_ls_wR_factor_ref 0.0468
_reflns_number_gt 2457
_reflns_number_total 2867
_reflns_threshold_expression >2sigma(I)
_cod_data_source_file cg301387p_si_002.cif
_cod_data_source_block p21n
_cod_original_sg_symbol_H-M 'P 21/n'
_cod_database_code 4507102

loop_
_symmetry_equiv_pos_as_xyz
'x, y, z'
'-x+1/2, y+1/2, -z+1/2'
'-x, -y, -z'
'x-1/2, -y-1/2, z-1/2'

loop_
_atom_site_label
_atom_site_type_symbol
_atom_site_fract_x
_atom_site_fract_y
_atom_site_fract_z
_atom_site_U_iso_or_equiv
_atom_site_adp_type
_atom_site_occupancy
_atom_site_symmetry_multiplicity
_atom_site_calc_flag
_atom_site_refinement_flags
U1 U 0.76998(3) 0.648059(11) 0.129590(12) 0.00747(6) Uani 1 1 d .
Cs1 Cs 0.76481(6) 0.361004(19) 0.12842(2) 0.01483(8) Uani 1 1 d .
P1 P 0.3184(2) 0.51694(8) 0.21597(8) 0.0074(2) Uani 1 1 d .
P2 P 0.7742(2) 0.70481(8) 0.59266(8) 0.0075(2) Uani 1 1 d .
O1 O 0.7917(6) 0.6116(2) 0.0152(2) 0.0118(7) Uani 1 1 d .
O2 O 0.7425(6) 0.6892(2) 0.2412(2) 0.0108(7) Uani 1 1 d .
O3 O 0.0550(6) 0.5471(2) 0.1888(2) 0.0104(7) Uani 1 1 d .
O4 O 0.4837(6) 0.5456(2) 0.1475(2) 0.0091(7) Uani 1 1 d .
O5 O 0.3323(6) 0.4194(2) 0.2232(2) 0.0095(7) Uani 1 1 d .
H5B H 0.2476 0.4025 0.2626 0.014 Uiso 0.50 1 calc PR
O6 O 0.5718(6) 0.7551(2) 0.6271(2) 0.0126(7) Uani 1 1 d .
O7 O 0.9628(6) 0.7639(2) 0.5595(2) 0.0107(7) Uani 1 1 d .
O8 O 0.9016(6) 0.6431(2) 0.6659(2) 0.0103(7) Uani 1 1 d .
H8A H 0.8010 0.6263 0.6995 0.016 Uiso 0.50 1 calc PR
C1 C 0.4341(8) 0.5611(3) 0.3282(3) 0.0092(9) Uani 1 1 d .
C2 C 0.3051(10) 0.6263(3) 0.3635(4) 0.0190(12) Uani 1 1 d .
H2A H 0.1481 0.6425 0.3314 0.023 Uiso 1 1 calc R
C3 C 0.4032(9) 0.6680(3) 0.4451(4) 0.0175(11) Uani 1 1 d .
H3A H 0.3121 0.7119 0.4688 0.021 Uiso 1 1 calc R
C4 C 0.6338(9) 0.6458(3) 0.4925(3) 0.0100(9) Uani 1 1 d .
C5 C 0.7599(10) 0.5786(3) 0.4576(4) 0.0171(11) Uani 1 1 d .
H5A H 0.9165 0.5620 0.4896 0.021 Uiso 1 1 calc R
C6 C 0.6602(10) 0.5368(3) 0.3781(4) 0.0179(11) Uani 1 1 d .
H6A H 0.7465 0.4904 0.3566 0.022 Uiso 1 1 calc R

loop_
_atom_site_aniso_label
_atom_site_aniso_U_11
_atom_site_aniso_U_22
_atom_site_aniso_U_33
_atom_site_aniso_U_23
_atom_site_aniso_U_13
_atom_site_aniso_U_12
U1 0.00713(9) 0.00760(9) 0.00782(9) 0.00034(7) 0.00160(6) -0.00008(7)
Cs1 0.01318(15) 0.01529(16) 0.01517(15) -0.00553(12) -0.00024(12) 0.00047(13)
P1 0.0066(6) 0.0074(6) 0.0083(6) 0.0001(4) 0.0015(4) -0.0004(4)
P2 0.0070(6) 0.0077(6) 0.0079(6) -0.0004(4) 0.0011(5) -0.0002(4)
O1 0.0146(19) 0.0144(18) 0.0077(16) 0.0001(14) 0.0051(14) 0.0014(14)
O2 0.0136(17) 0.0082(16) 0.0114(17) -0.0008(13) 0.0040(13) -0.0003(14)
O3 0.0072(17) 0.0114(18) 0.0126(17) 0.0004(13) 0.0011(13) -0.0005(13)
O4 0.0100(17) 0.0081(17) 0.0103(16) -0.0007(13) 0.0049(13) -0.0050(13)
O5 0.0128(18) 0.0060(17) 0.0102(16) 0.0000(13) 0.0037(14) -0.0017(13)
O6 0.0090(17) 0.0147(18) 0.0135(18) -0.0035(14) 0.0001(13) 0.0023(14)
O7 0.0124(18) 0.0111(17) 0.0090(16) 0.0008(13) 0.0029(13) -0.0027(14)
O8 0.0105(17) 0.0103(17) 0.0102(16) 0.0021(13) 0.0015(13) 0.0002(14)
C1 0.010(2) 0.007(2) 0.010(2) 0.0008(18) 0.0003(18) -0.0012(18)
C2 0.012(3) 0.025(3) 0.019(3) -0.011(2) -0.003(2) 0.002(2)
C3 0.009(2) 0.024(3) 0.020(3) -0.012(2) 0.002(2) 0.004(2)
C4 0.012(2) 0.009(2) 0.010(2) 0.0027(18) 0.0032(19) -0.0006(19)
C5 0.013(3) 0.018(3) 0.018(3) -0.002(2) -0.006(2) 0.006(2)
C6 0.020(3) 0.011(2) 0.021(3) -0.001(2) -0.003(2) 0.008(2)

loop_
_atom_type_symbol
_atom_type_description
_atom_type_scat_dispersion_real
_atom_type_scat_dispersion_imag
_atom_type_scat_source
C C 0.0033 0.0016 'International Tables Vol C Tables 4.2.6.8 and 6.1.1.4'
H H 0.0000 0.0000 'International Tables Vol C Tables 4.2.6.8 and 6.1.1.4'
O O 0.0106 0.0060 'International Tables Vol C Tables 4.2.6.8 and 6.1.1.4'
P P 0.1023 0.0942 'International Tables Vol C Tables 4.2.6.8 and 6.1.1.4'
Cs Cs -0.3680 2.1192 'International Tables Vol C Tables 4.2.6.8 and 6.1.1.4'
U U -9.6767 9.6646 'International Tables Vol C Tables 4.2.6.8 and 6.1.1.4'

loop_
_geom_angle_atom_site_label_1
_geom_angle_atom_site_label_2
_geom_angle_atom_site_label_3
_geom_angle
_geom_angle_site_symmetry_1
_geom_angle_site_symmetry_3
O2 U1 O1 177.17(15) . .
O2 U1 O6 86.74(14) . 4_675
O1 U1 O6 92.23(14) . 4_675
O2 U1 O7 91.29(13) . 4_575
O1 U1 O7 86.16(13) . 4_575
O6 U1 O7 94.72(12) 4_675 4_575
O2 U1 O4 89.29(13) . .
O1 U1 O4 91.94(13) . .
O6 U1 O4 173.94(11) 4_675 .
O7 U1 O4 89.94(12) 4_575 .
O2 U1 O3 93.49(13) . 1_655
O1 U1 O3 89.15(14) . 1_655
O6 U1 O3 90.40(12) 4_675 1_655
O7 U1 O3 173.18(11) 4_575 1_655
O4 U1 O3 85.26(11) . 1_655
O2 U1 Cs1 130.53(11) . 3_665
O1 U1 Cs1 47.69(11) . 3_665
O6 U1 Cs1 113.79(8) 4_675 3_665
O7 U1 Cs1 44.96(8) 4_575 3_665
O4 U1 Cs1 72.27(8) . 3_665
O3 U1 Cs1 128.56(8) 1_655 3_665
O2 U1 Cs1 111.38(11) . .
O1 U1 Cs1 71.21(11) . .
O6 U1 Cs1 132.56(9) 4_675 .
O7 U1 Cs1 126.61(8) 4_575 .
O4 U1 Cs1 45.35(8) . .
O3 U1 Cs1 46.88(8) 1_655 .
Cs1 U1 Cs1 87.790(7) 3_665 .
O2 U1 Cs1 21.94(11) . 2_655
O1 U1 Cs1 155.52(11) . 2_655
O6 U1 Cs1 70.57(8) 4_675 2_655
O7 U1 Cs1 78.32(8) 4_575 2_655
O4 U1 Cs1 106.72(8) . 2_655
O3 U1 Cs1 107.70(8) 1_655 2_655
Cs1 U1 Cs1 122.774(9) 3_665 2_655
Cs1 U1 Cs1 133.266(7) . 2_655
O2 U1 Cs1 147.94(11) . 3_765
O1 U1 Cs1 31.64(11) . 3_765
O6 U1 Cs1 61.74(8) 4_675 3_765
O7 U1 Cs1 96.73(8) 4_575 3_765
O4 U1 Cs1 121.58(8) . 3_765
O3 U1 Cs1 81.72(8) 1_655 3_765
Cs1 U1 Cs1 72.767(12) 3_665 3_765
Cs1 U1 Cs1 88.385(7) . 3_765
Cs1 U1 Cs1 131.519(7) 2_655 3_765
O5 Cs1 O7 107.40(8) . 2_645
O5 Cs1 O8 87.50(8) . 3_766
O7 Cs1 O8 149.58(8) 2_645 3_766
O5 Cs1 O2 84.35(8) . 2_645
O7 Cs1 O2 93.73(8) 2_645 2_645
O8 Cs1 O2 60.74(8) 3_766 2_645
O5 Cs1 O4 45.34(8) . .
O7 Cs1 O4 111.22(8) 2_645 .
O8 Cs1 O4 98.19(8) 3_766 .
O2 Cs1 O4 127.91(8) 2_645 .
O5 Cs1 O5 118.38(10) . 1_655
O7 Cs1 O5 134.01(8) 2_645 1_655
O8 Cs1 O5 43.25(8) 3_766 1_655
O2 Cs1 O5 94.78(8) 2_645 1_655
O4 Cs1 O5 98.41(8) . 1_655
O5 Cs1 O3 89.76(8) . 1_655
O7 Cs1 O3 137.43(8) 2_645 1_655
O8 Cs1 O3 66.62(8) 3_766 1_655
O2 Cs1 O3 127.21(8) 2_645 1_655
O4 Cs1 O3 55.43(8) . 1_655
O5 Cs1 O3 44.10(8) 1_655 1_655
O5 Cs1 O1 63.77(8) . 3_665
O7 Cs1 O1 49.75(8) 2_645 3_665
O8 Cs1 O1 151.18(8) 3_766 3_665
O2 Cs1 O1 110.99(8) 2_645 3_665
O4 Cs1 O1 63.91(8) . 3_665
O5 Cs1 O1 154.09(8) 1_655 3_665
O3 Cs1 O1 112.87(8) 1_655 3_665
O5 Cs1 O1 154.13(8) . 3_765
O7 Cs1 O1 76.21(8) 2_645 3_765
O8 Cs1 O1 102.00(8) 3_766 3_765
O2 Cs1 O1 121.34(8) 2_645 3_765
O4 Cs1 O1 109.00(8) . 3_765
O5 Cs1 O1 60.90(8) 1_655 3_765
O3 Cs1 O1 72.63(8) 1_655 3_765
O1 Cs1 O1 105.16(8) 3_665 3_765
O5 Cs1 C3 144.10(9) . 2_645
O7 Cs1 C3 61.23(10) 2_645 2_645
O8 Cs1 C3 91.02(10) 3_766 2_645
O2 Cs1 C3 64.02(9) 2_645 2_645
O4 Cs1 C3 167.62(9) . 2_645
O5 Cs1 C3 82.62(9) 1_655 2_645
O3 Cs1 C3 122.30(10) 1_655 2_645
O1 Cs1 C3 110.58(10) 3_665 2_645
O1 Cs1 C3 60.66(9) 3_765 2_645
O5 Cs1 P1 22.46(6) . .
O7 Cs1 P1 113.78(6) 2_645 .
O8 Cs1 P1 90.22(6) 3_766 .
O2 Cs1 P1 105.09(6) 2_645 .
O4 Cs1 P1 23.22(5) . .
O5 Cs1 P1 107.32(6) 1_655 .
O3 Cs1 P1 70.45(6) 1_655 .
O1 Cs1 P1 64.30(6) 3_665 .
O1 Cs1 P1 132.17(6) 3_765 .
C3 Cs1 P1 166.36(8) 2_645 .
O5 Cs1 C4 129.72(9) . 2_645
O7 Cs1 C4 42.80(9) 2_645 2_645
O8 Cs1 C4 107.39(9) 3_766 2_645
O2 Cs1 C4 64.47(9) 2_645 2_645
O4 Cs1 C4 153.99(9) . 2_645
O5 Cs1 C4 103.36(9) 1_655 2_645
O3 Cs1 C4 140.45(9) 1_655 2_645
O1 Cs1 C4 90.68(9) 3_665 2_645
O1 Cs1 C4 70.66(9) 3_765 2_645
C3 Cs1 C4 20.82(10) 2_645 2_645
P1 Cs1 C4 148.39(7) . 2_645
O3 P1 O4 112.69(19) . .
O3 P1 O5 111.30(19) . .
O4 P1 O5 108.09(18) . .
O3 P1 C1 107.6(2) . .
O4 P1 C1 108.7(2) . .
O5 P1 C1 108.4(2) . .
O3 P1 Cs1 138.69(14) . .
O4 P1 Cs1 59.02(13) . .
O5 P1 Cs1 50.17(12) . .
C1 P1 Cs1 113.36(16) . .
O3 P1 Cs1 56.79(13) . 1_455
O4 P1 Cs1 118.88(13) . 1_455
O5 P1 Cs1 55.51(13) . 1_455
C1 P1 Cs1 132.34(15) . 1_455
Cs1 P1 Cs1 90.16(3) . 1_455
O6 P2 O8 112.22(19) . .
O6 P2 O7 111.39(19) . .
O8 P2 O7 110.21(19) . .
O6 P2 C4 107.1(2) . .
O8 P2 C4 109.4(2) . .
O7 P2 C4 106.3(2) . .
O6 P2 Cs1 90.12(13) . 2_655
O8 P2 Cs1 154.84(14) . 2_655
O7 P2 Cs1 47.89(13) . 2_655
C4 P2 Cs1 72.65(15) . 2_655
U1 O1 Cs1 109.84(13) . 3_665
U1 O1 Cs1 132.83(15) . 3_765
Cs1 O1 Cs1 105.17(8) 3_665 3_765
U1 O2 Cs1 146.43(16) . 2_655
P1 O3 U1 151.7(2) . 1_455
P1 O3 Cs1 101.10(15) . 1_455
U1 O3 Cs1 103.32(11) 1_455 1_455
P1 O4 U1 140.86(19) . .
P1 O4 Cs1 97.76(14) . .
U1 O4 Cs1 105.13(11) . .
P1 O5 Cs1 107.37(15) . .
P1 O5 Cs1 102.23(15) . 1_455
Cs1 O5 Cs1 118.38(10) . 1_455
P1 O5 H5B 109.5 . .
Cs1 O5 H5B 140.4 . .
Cs1 O5 H5B 66.9 1_455 .
P2 O6 U1 159.9(2) . 4_576
P2 O7 U1 135.71(19) . 4_676
P2 O7 Cs1 111.41(16) . 2_655
U1 O7 Cs1 104.70(11) 4_676 2_655
P2 O8 Cs1 141.72(17) . 3_766
P2 O8 H8A 109.5 . .
Cs1 O8 H8A 77.6 3_766 .
C2 C1 C6 118.5(4) . .
C2 C1 P1 119.5(4) . .
C6 C1 P1 121.8(4) . .
C3 C2 C1 120.7(5) . .
C3 C2 H2A 119.6 . .
C1 C2 H2A 119.6 . .
C2 C3 C4 120.4(5) . .
C2 C3 Cs1 105.8(4) . 2_655
C4 C3 Cs1 83.9(3) . 2_655
C2 C3 H3A 119.8 . .
C4 C3 H3A 119.8 . .
Cs1 C3 H3A 80.3 2_655 .
C3 C4 C5 118.4(4) . .
C3 C4 P2 121.0(4) . .
C5 C4 P2 120.5(4) . .
C3 C4 Cs1 75.3(3) . 2_655
C5 C4 Cs1 111.8(3) . 2_655
P2 C4 Cs1 81.19(16) . 2_655
C6 C5 C4 120.8(5) . .
C6 C5 H5A 119.6 . .
C4 C5 H5A 119.6 . .
C5 C6 C1 121.0(5) . .
C5 C6 H6A 119.5 . .
C1 C6 H6A 119.5 . .

loop_
_geom_bond_atom_site_label_1
_geom_bond_atom_site_label_2
_geom_bond_distance
_geom_bond_site_symmetry_2
U1 O2 1.780(3) .
U1 O1 1.785(3) .
U1 O6 2.258(3) 4_675
U1 O7 2.294(3) 4_575
U1 O4 2.298(3) .
U1 O3 2.299(3) 1_655
Cs1 O5 3.085(3) .
Cs1 O7 3.208(3) 2_645
Cs1 O8 3.255(3) 3_766
Cs1 O2 3.301(3) 2_645
Cs1 O4 3.317(3) .
Cs1 O5 3.340(3) 1_655
Cs1 O3 3.376(3) 1_655
Cs1 O1 3.453(3) 3_665
Cs1 O1 3.497(3) 3_765
P1 O3 1.519(3) .
P1 O4 1.525(3) .
P1 O5 1.535(3) .
P1 C1 1.797(5) .
P2 O6 1.519(3) .
P2 O8 1.526(3) .
P2 O7 1.529(3) .
P2 C4 1.796(5) .
O1 Cs1 3.453(3) 3_665
O1 Cs1 3.497(3) 3_765
O2 Cs1 3.301(3) 2_655
O3 U1 2.299(3) 1_455
O3 Cs1 3.376(3) 1_455
O5 Cs1 3.340(3) 1_455
O5 H5B 0.8400 .
O6 U1 2.258(3) 4_576
O7 U1 2.294(3) 4_676
O7 Cs1 3.208(3) 2_655
O8 Cs1 3.255(3) 3_766
O8 H8A 0.8400 .
C1 C2 1.392(7) .
C1 C6 1.392(7) .
C2 C3 1.388(7) .
C2 H2A 0.9500 .
C3 C4 1.390(7) .
C3 H3A 0.9500 .
C4 C5 1.402(7) .
C5 C6 1.368(7) .
C5 H5A 0.9500 .
C6 H6A 0.9500 .
